data_7024042
loop_
_publ_author_name
'Yip, Thomas W. S.'
'Cussen, Edmund J.'
'Wilson, Claire'

_publ_section_title
;
 Spontaneous formation of crystalline lithium molybdate from solid
 reagents at room temperature.
;
_journal_issue 2
_journal_name_full 'Dalton transactions (Cambridge, England : 2003)'
_journal_page_first 411
_journal_page_last 417
_journal_paper_doi 10.1039/b908266b
_journal_volume 39
_journal_year 2010
_chemical_formula_sum 'Li2 Mo O4'
_chemical_formula_weight 173.82
_chemical_name_systematic
;
?
;
_space_group_IT_number 148
_symmetry_cell_setting trigonal
_symmetry_space_group_name_Hall '-R 3'
_symmetry_space_group_name_H-M 'R -3 :H'
_atom_sites_solution_primary direct
_atom_sites_solution_secondary difmap
_audit_creation_method SHELXL-97
_cell_angle_alpha 90.00
_cell_angle_beta 90.00
_cell_angle_gamma 120.00
_cell_formula_units_Z 18
_cell_length_a 14.3178(14)
_cell_length_b 14.3178
_cell_length_c 9.5757(9)
_cell_measurement_reflns_used 2671
_cell_measurement_temperature 150(2)
_cell_measurement_theta_max 27.45
_cell_measurement_theta_min 2.7
_cell_volume 1700.0(2)
_computing_cell_refinement 'Bruker SAINT version 6.36a (Bruker, 2000)'
_computing_data_collection 'Bruker SMART version 5.625 (Bruker, 2001)'
_computing_data_reduction 'Bruker SAINT; Bruker SHELXTL (Bruker, 2001)'
_computing_publication_material 'enCIFer(Allen et al.,2004);PLATON(Spek,2003)'
_computing_structure_refinement 'SHELXL-97 (Sheldrick, 1997)'
_computing_structure_solution 'SHELXS-97 (Sheldrick, 1990)'
_diffrn_ambient_temperature 150(2)
_diffrn_measured_fraction_theta_full 0.989
_diffrn_measured_fraction_theta_max 0.989
_diffrn_measurement_device_type 'Bruker SMART APEX CCD area detector'
_diffrn_measurement_method \w
_diffrn_radiation_monochromator graphite
_diffrn_radiation_source ' sealed tube'
_diffrn_radiation_type MoK\a
_diffrn_radiation_wavelength 0.71073
_diffrn_reflns_av_R_equivalents 0.026
_diffrn_reflns_av_sigmaI/netI 0.0123
_diffrn_reflns_limit_h_max 11
_diffrn_reflns_limit_h_min -18
_diffrn_reflns_limit_k_max 18
_diffrn_reflns_limit_k_min -16
_diffrn_reflns_limit_l_max 12
_diffrn_reflns_limit_l_min -12
_diffrn_reflns_number 3533
_diffrn_reflns_theta_full 27.46
_diffrn_reflns_theta_max 27.46
_diffrn_reflns_theta_min 2.69
_diffrn_standards_decay_% 0
_diffrn_standards_number 0
_exptl_absorpt_coefficient_mu 3.319
_exptl_absorpt_correction_T_max 0.718
_exptl_absorpt_correction_T_min 0.536
_exptl_absorpt_correction_type multi-scan
_exptl_absorpt_process_details '(Bruker SHELXTL; Bruker, 2001)'
_exptl_crystal_colour colourless
_exptl_crystal_density_diffrn 3.056
_exptl_crystal_density_method 'not measured'
_exptl_crystal_description column
_exptl_crystal_F_000 1440
_exptl_crystal_size_max 0.30
_exptl_crystal_size_mid 0.10
_exptl_crystal_size_min 0.10
_refine_diff_density_max 0.387
_refine_diff_density_min -0.376
_refine_diff_density_rms 0.084
_refine_ls_extinction_coef 0.00017(5)
_refine_ls_extinction_expression Fc^*^=kFc[1+0.001xFc^2^\l^3^/sin(2\q)]^-1/4^
_refine_ls_extinction_method SHELXL
_refine_ls_goodness_of_fit_ref 1.259
_refine_ls_matrix_type full
_refine_ls_number_parameters 65
_refine_ls_number_reflns 867
_refine_ls_number_restraints 0
_refine_ls_restrained_S_all 1.259
_refine_ls_R_factor_all 0.0158
_refine_ls_R_factor_gt 0.0154
_refine_ls_shift/su_max 0.001
_refine_ls_shift/su_mean 0.000
_refine_ls_structure_factor_coef Fsqd
_refine_ls_weighting_details 'calc w=1/[\s^2^(Fo^2^)+(0.0163P)^2^+2.0800P] where P=(Fo^2^+2Fc^2^)/3'
_refine_ls_weighting_scheme calc
_refine_ls_wR_factor_gt 0.0361
_refine_ls_wR_factor_ref 0.0363
_reflns_number_gt 858
_reflns_number_total 867
_reflns_threshold_expression >2\s(I)
_cod_data_source_file b908266b.txt
_cod_data_source_block li2mo4
_cod_original_sg_symbol_H-M 'R -3'
_cod_database_code 7024042

loop_
_symmetry_equiv_pos_as_xyz
'x, y, z'
'-y, x-y, z'
'-x+y, -x, z'
'x+2/3, y+1/3, z+1/3'
'-y+2/3, x-y+1/3, z+1/3'
'-x+y+2/3, -x+1/3, z+1/3'
'x+1/3, y+2/3, z+2/3'
'-y+1/3, x-y+2/3, z+2/3'
'-x+y+1/3, -x+2/3, z+2/3'
'-x, -y, -z'
'y, -x+y, -z'
'x-y, x, -z'
'-x+2/3, -y+1/3, -z+1/3'
'y+2/3, -x+y+1/3, -z+1/3'
'x-y+2/3, x+1/3, -z+1/3'
'-x+1/3, -y+2/3, -z+2/3'
'y+1/3, -x+y+2/3, -z+2/3'
'x-y+1/3, x+2/3, -z+2/3'

loop_
_atom_site_label
_atom_site_type_symbol
_atom_site_fract_x
_atom_site_fract_y
_atom_site_fract_z
_atom_site_U_iso_or_equiv
_atom_site_adp_type
_atom_site_occupancy
_atom_site_symmetry_multiplicity
_atom_site_calc_flag
Mo1 Mo 0.647338(13) 0.118283(13) 0.083910(18) 0.00836(8) Uani 1 1 d
Li1 Li 0.4550(3) 0.1411(3) 0.2472(4) 0.0136(8) Uani 1 1 d
Li2 Li 0.8560(3) 0.3091(3) -0.0816(4) 0.0138(8) Uani 1 1 d
O1 O 0.66476(11) 0.00505(11) 0.08466(16) 0.0117(3) Uani 1 1 d
O2 O 0.57914(11) 0.11951(11) 0.23685(15) 0.0122(3) Uani 1 1 d
O3 O 0.77690(12) 0.23377(12) 0.08354(15) 0.0130(3) Uani 1 1 d
O4 O 0.57780(11) 0.11881(11) -0.06860(15) 0.0122(3) Uani 1 1 d

loop_
_atom_site_aniso_label
_atom_site_aniso_U_11
_atom_site_aniso_U_22
_atom_site_aniso_U_33
_atom_site_aniso_U_23
_atom_site_aniso_U_13
_atom_site_aniso_U_12
Mo1 0.00860(11) 0.00955(11) 0.00723(12) 0.00005(6) 0.00003(6) 0.00476(7)
Li1 0.0139(17) 0.0135(18) 0.014(2) 0.0008(13) 0.0015(13) 0.0072(14)
Li2 0.0122(17) 0.0124(17) 0.014(2) 0.0007(13) 0.0019(13) 0.0039(14)
O1 0.0109(7) 0.0117(7) 0.0131(8) 0.0005(5) 0.0003(5) 0.0062(6)
O2 0.0121(7) 0.0165(7) 0.0097(7) 0.0004(5) 0.0002(5) 0.0084(6)
O3 0.0134(7) 0.0125(7) 0.0115(8) -0.0001(5) -0.0002(5) 0.0052(6)
O4 0.0127(7) 0.0151(7) 0.0095(7) 0.0001(5) 0.0000(5) 0.0074(6)

loop_
_atom_type_symbol
_atom_type_description
_atom_type_scat_dispersion_real
_atom_type_scat_dispersion_imag
_atom_type_scat_source
Li Li -0.0003 0.0001 'International Tables Vol C Tables 4.2.6.8 and 6.1.1.4'
O O 0.0106 0.0060 'International Tables Vol C Tables 4.2.6.8 and 6.1.1.4'
Mo Mo -1.6832 0.6857 'International Tables Vol C Tables 4.2.6.8 and 6.1.1.4'

loop_
_geom_angle_atom_site_label_1
_geom_angle_atom_site_label_2
_geom_angle_atom_site_label_3
_geom_angle
_geom_angle_site_symmetry_1
_geom_angle_site_symmetry_3
O1 Mo1 O3 107.27(6) . .
O1 Mo1 O2 109.87(7) . .
O3 Mo1 O2 108.67(7) . .
O1 Mo1 O4 110.28(7) . .
O3 Mo1 O4 108.95(7) . .
O2 Mo1 O4 111.68(7) . .
O1 Mo1 Li1 90.65(8) . 18_545
O3 Mo1 Li1 89.77(8) . 18_545
O2 Mo1 Li1 33.47(8) . 18_545
O4 Mo1 Li1 145.14(8) . 18_545
O1 Mo1 Li2 91.35(8) . 17_554
O3 Mo1 Li2 90.48(8) . 17_554
O2 Mo1 Li2 144.62(7) . 17_554
O4 Mo1 Li2 32.95(8) . 17_554
Li1 Mo1 Li2 177.82(9) 18_545 17_554
O1 Mo1 Li1 30.75(7) . 14
O3 Mo1 Li1 76.51(8) . 14
O2 Mo1 Li1 120.98(8) . 14
O4 Mo1 Li1 121.98(8) . 14
Li1 Mo1 Li1 90.34(9) 18_545 14
Li2 Mo1 Li1 91.82(9) 17_554 14
O1 Mo1 Li2 106.24(8) . .
O3 Mo1 Li2 28.83(8) . .
O2 Mo1 Li2 132.17(8) . .
O4 Mo1 Li2 82.98(8) . .
Li1 Mo1 Li2 118.55(9) 18_545 .
Li2 Mo1 Li2 61.65(8) 17_554 .
Li1 Mo1 Li2 79.48(9) 14 .
O1 Mo1 Li2 29.34(8) . 12_545
O3 Mo1 Li2 136.60(8) . 12_545
O2 Mo1 Li2 95.11(8) . 12_545
O4 Mo1 Li2 94.24(8) . 12_545
Li1 Mo1 Li2 91.20(9) 18_545 12_545
Li2 Mo1 Li2 90.11(9) 17_554 12_545
Li1 Mo1 Li2 60.10(8) 14 12_545
Li2 Mo1 Li2 130.21(10) . 12_545
O1 Mo1 Li1 106.63(8) . 2_655
O3 Mo1 Li1 28.33(8) . 2_655
O2 Mo1 Li1 82.90(8) . 2_655
O4 Mo1 Li1 131.63(8) . 2_655
Li1 Mo1 Li1 61.47(8) 18_545 2_655
Li2 Mo1 Li1 118.70(9) 17_554 2_655
Li1 Mo1 Li1 79.54(9) 14 2_655
Li2 Mo1 Li1 57.08(10) . 2_655
Li2 Mo1 Li1 131.50(9) 12_545 2_655
O1 Mo1 Li1 126.53(8) . .
O3 Mo1 Li1 116.35(8) . .
O2 Mo1 Li1 28.18(8) . .
O4 Mo1 Li1 83.82(8) . .
Li1 Mo1 Li1 61.39(8) 18_545 .
Li2 Mo1 Li1 116.62(9) 17_554 .
Li1 Mo1 Li1 147.37(7) 14 .
Li2 Mo1 Li1 126.93(9) . .
Li2 Mo1 Li1 101.86(9) 12_545 .
Li1 Mo1 Li1 98.45(12) 2_655 .
O1 Mo1 Li2 127.32(7) . 3_665
O3 Mo1 Li2 115.76(8) . 3_665
O2 Mo1 Li2 84.16(8) . 3_665
O4 Mo1 Li2 27.94(8) . 3_665
Li1 Mo1 Li2 117.44(9) 18_545 3_665
Li2 Mo1 Li2 60.56(8) 17_554 3_665
Li1 Mo1 Li2 148.39(10) 14 3_665
Li2 Mo1 Li2 98.04(13) . 3_665
Li2 Mo1 Li2 102.01(8) 12_545 3_665
Li1 Mo1 Li2 125.72(8) 2_655 3_665
Li1 Mo1 Li2 56.07(10) . 3_665
O3 Li1 O2 108.36(18) 3_665 .
O3 Li1 O1 111.01(19) 3_665 15_445
O2 Li1 O1 106.87(17) . 15_445
O3 Li1 O2 114.73(18) 3_665 17
O2 Li1 O2 110.51(19) . 17
O1 Li1 O2 105.08(18) 15_445 17
O3 Li1 Li2 35.53(10) 3_665 3_665
O2 Li1 Li2 88.06(15) . 3_665
O1 Li1 Li2 90.62(15) 15_445 3_665
O2 Li1 Li2 150.21(17) 17 3_665
O3 Li1 Mo1 143.94(16) 3_665 17
O2 Li1 Mo1 93.23(14) . 17
O1 Li1 Mo1 88.71(14) 15_445 17
O2 Li1 Mo1 29.21(7) 17 17
Li2 Li1 Mo1 178.67(13) 3_665 17
O3 Li1 Mo1 95.60(13) 3_665 15_445
O2 Li1 Mo1 134.25(16) . 15_445
O1 Li1 Mo1 27.43(7) 15_445 15_445
O2 Li1 Mo1 92.65(13) 17 15_445
Li2 Li1 Mo1 90.06(11) 3_665 15_445
Mo1 Li1 Mo1 88.82(9) 17 15_445
O3 Li1 Li2 124.60(18) 3_665 5_545
O2 Li1 Li2 73.86(13) . 5_545
O1 Li1 Li2 33.07(9) 15_445 5_545
O2 Li1 Li2 115.49(17) 17 5_545
Li2 Li1 Li2 91.52(13) 3_665 5_545
Mo1 Li1 Li2 88.54(12) 17 5_545
Mo1 Li1 Li2 60.50(8) 15_445 5_545
O3 Li1 Mo1 25.40(7) 3_665 3_665
O2 Li1 Mo1 117.95(15) . 3_665
O1 Li1 Mo1 124.02(15) 15_445 3_665
O2 Li1 Mo1 89.50(12) 17 3_665
Li2 Li1 Mo1 60.87(9) 3_665 3_665
Mo1 Li1 Mo1 118.67(11) 17 3_665
Mo1 Li1 Mo1 100.46(9) 15_445 3_665
Li2 Li1 Mo1 147.73(15) 5_545 3_665
O3 Li1 Mo1 85.32(13) 3_665 .
O2 Li1 Mo1 25.27(7) . .
O1 Li1 Mo1 107.09(14) 15_445 .
O2 Li1 Mo1 132.00(15) 17 .
Li2 Li1 Mo1 62.87(9) 3_665 .
Mo1 Li1 Mo1 118.43(11) 17 .
Mo1 Li1 Mo1 130.13(11) 15_445 .
Li2 Li1 Mo1 78.17(10) 5_545 .
Mo1 Li1 Mo1 100.73(10) 3_665 .
O3 Li1 Li1 83.15(12) 3_665 17
O2 Li1 Li1 119.98(13) . 17
O1 Li1 Li1 123.73(18) 15_445 17
O2 Li1 Li1 31.90(11) 17 17
Li2 Li1 Li1 118.65(15) 3_665 17
Mo1 Li1 Li1 60.91(13) 17 17
Mo1 Li1 Li1 100.72(12) 15_445 17
Li2 Li1 Li1 145.60(19) 5_545 17
Mo1 Li1 Li1 57.78(8) 3_665 17
Mo1 Li1 Li1 128.70(7) . 17
O3 Li1 Li1 133.13(15) 3_665 18_545
O2 Li1 Li1 32.67(6) . 18_545
O1 Li1 Li1 107.09(17) 15_445 18_545
O2 Li1 Li1 79.34(17) 17 18_545
Li2 Li1 Li1 120.56(15) 3_665 18_545
Mo1 Li1 Li1 60.75(13) 17 18_545
Mo1 Li1 Li1 129.57(14) 15_445 18_545
Li2 Li1 Li1 78.28(12) 5_545 18_545
Mo1 Li1 Li1 128.81(7) 3_665 18_545
Mo1 Li1 Li1 57.70(8) . 18_545
Li1 Li1 Li1 97.68(16) 17 18_545
O3 Li2 O1 114.2(2) . 11_665
O3 Li2 O4 117.40(18) . 18_544
O1 Li2 O4 106.84(18) 11_665 18_544
O3 Li2 O4 106.83(18) . 2_655
O1 Li2 O4 99.56(16) 11_665 2_655
O4 Li2 O4 110.55(19) 18_544 2_655
O3 Li2 Li1 35.97(11) . 2_655
O1 Li2 Li1 90.54(15) 11_665 2_655
O4 Li2 Li1 153.36(17) 18_544 2_655
O4 Li2 Li1 85.44(14) 2_655 2_655
O3 Li2 Mo1 146.47(16) . 18_544
O1 Li2 Mo1 87.95(13) 11_665 18_544
O4 Li2 Mo1 29.08(7) 18_544 18_544
O4 Li2 Mo1 92.91(14) 2_655 18_544
Li1 Li2 Mo1 177.55(14) 2_655 18_544
O3 Li2 Li1 96.78(16) . 9_654
O1 Li2 Li1 33.15(9) 11_665 9_654
O4 Li2 Li1 92.86(15) 18_544 9_654
O4 Li2 Li1 132.64(16) 2_655 9_654
Li1 Li2 Li1 91.06(14) 2_655 9_654
Mo1 Li2 Li1 88.73(12) 18_544 9_654
O3 Li2 Mo1 26.14(7) . .
O1 Li2 Mo1 129.49(16) 11_665 .
O4 Li2 Mo1 91.37(12) 18_544 .
O4 Li2 Mo1 117.74(15) 2_655 .
Li1 Li2 Mo1 62.05(9) 2_655 .
Mo1 Li2 Mo1 120.38(11) 18_544 .
Li1 Li2 Mo1 101.51(12) 9_654 .
O3 Li2 Mo1 123.02(16) . 11_665
O1 Li2 Mo1 26.25(7) 11_665 11_665
O4 Li2 Mo1 114.91(15) 18_544 11_665
O4 Li2 Mo1 73.33(11) 2_655 11_665
Li1 Li2 Mo1 89.63(11) 2_655 11_665
Mo1 Li2 Mo1 88.16(9) 18_544 11_665
Li1 Li2 Mo1 59.41(8) 9_654 11_665
Mo1 Li2 Mo1 146.77(13) . 11_665
O3 Li2 Li2 132.61(15) . 18_544
O1 Li2 Li2 100.51(17) 11_665 18_544
O4 Li2 Li2 78.91(17) 18_544 18_544
O4 Li2 Li2 33.03(6) 2_655 18_544
Li1 Li2 Li2 118.36(15) 2_655 18_544
Mo1 Li2 Li2 60.09(13) 18_544 18_544
Li1 Li2 Li2 128.16(16) 9_654 18_544
Mo1 Li2 Li2 129.47(7) . 18_544
Mo1 Li2 Li2 77.91(11) 11_665 18_544
O3 Li2 Li2 84.39(12) . 17_554
O1 Li2 Li2 129.38(19) 11_665 17_554
O4 Li2 Li2 33.32(11) 18_544 17_554
O4 Li2 Li2 120.34(12) 2_655 17_554
Li1 Li2 Li2 120.27(15) 2_655 17_554
Mo1 Li2 Li2 62.14(13) 18_544 17_554
Li1 Li2 Li2 102.02(14) 9_654 17_554
Mo1 Li2 Li2 58.26(8) . 17_554
Mo1 Li2 Li2 146.45(18) 11_665 17_554
Li2 Li2 Li2 98.06(16) 18_544 17_554
O3 Li2 Mo1 84.04(13) . 2_655
O1 Li2 Mo1 101.35(14) 11_665 2_655
O4 Li2 Mo1 131.38(16) 18_544 2_655
O4 Li2 Mo1 24.56(7) 2_655 2_655
Li1 Li2 Mo1 61.06(9) 2_655 2_655
Mo1 Li2 Mo1 117.37(11) 18_544 2_655
Li1 Li2 Mo1 129.55(13) 9_654 2_655
Mo1 Li2 Mo1 100.32(10) . 2_655
Mo1 Li2 Mo1 77.99(8) 11_665 2_655
Li2 Li2 Mo1 57.30(8) 18_544 2_655
Li2 Li2 Mo1 128.08(7) 17_554 2_655
Mo1 O1 Li2 124.40(13) . 12_545
Mo1 O1 Li1 121.82(12) . 14
Li2 O1 Li1 113.77(15) 12_545 14
Mo1 O2 Li1 126.55(14) . .
Mo1 O2 Li1 117.32(13) . 18_545
Li1 O2 Li1 115.43(13) . 18_545
Mo1 O3 Li2 125.03(13) . .
Mo1 O3 Li1 126.28(13) . 2_655
Li2 O3 Li1 108.50(17) . 2_655
Mo1 O4 Li2 117.97(13) . 17_554
Mo1 O4 Li2 127.50(14) . 3_665
Li2 O4 Li2 113.66(13) 17_554 3_665

loop_
_geom_bond_atom_site_label_1
_geom_bond_atom_site_label_2
_geom_bond_distance
_geom_bond_site_symmetry_2
Mo1 O1 1.7593(14) .
Mo1 O3 1.7630(14) .
Mo1 O2 1.7651(15) .
Mo1 O4 1.7697(14) .
Mo1 Li1 3.213(4) 18_545
Mo1 Li2 3.215(4) 17_554
Mo1 Li1 3.245(3) 14
Mo1 Li2 3.277(3) .
Mo1 Li2 3.282(3) 12_545
Mo1 Li1 3.314(4) 2_655
Mo1 Li1 3.322(3) .
Mo1 Li2 3.378(4) 3_665
Li1 O3 1.950(4) 3_665
Li1 O2 1.953(4) .
Li1 O1 1.953(4) 15_445
Li1 O2 1.995(4) 17
Li1 Li2 3.149(6) 3_665
Li1 Mo1 3.213(4) 17
Li1 Mo1 3.246(3) 15_445
Li1 Li2 3.268(5) 5_545
Li1 Mo1 3.314(4) 3_665
Li1 Li1 3.337(5) 17
Li1 Li1 3.337(5) 18_545
Li2 O3 1.930(4) .
Li2 O1 1.949(4) 11_665
Li2 O4 1.980(4) 18_544
Li2 O4 1.995(4) 2_655
Li2 Li1 3.149(6) 2_655
Li2 Mo1 3.215(4) 18_544
Li2 Li1 3.268(5) 9_654
Li2 Mo1 3.282(3) 11_665
Li2 Li2 3.327(5) 18_544
Li2 Li2 3.327(5) 17_554
Li2 Mo1 3.378(4) 2_655
O1 Li2 1.949(4) 12_545
O1 Li1 1.953(4) 14
O2 Li1 1.995(4) 18_545
O3 Li1 1.950(4) 2_655
O4 Li2 1.980(4) 17_554
O4 Li2 1.995(4) 3_665
